data_2022930
loop_
_publ_author_name
'N&#xe4;ther, Christian'
'M&#xfc;ller-Meinhard, Asmus'
'Jess, Inke'

_publ_section_title
;
 Synthesis, crystal structure and properties of
 tetra-kis-(pyridine-3-carbo-nitrile)-dithio-cyanatoiron(II) and of
 diaqua-bis-(pyridine-3-carbo-nitrile)-di-thio-cyanatoiron(II)
 pyridine-3-carbo-nitrile monosolvate.
;
_journal_issue 'Pt 11'
_journal_name_full 'Acta crystallographica. Section E, Crystallographic communications'
_journal_page_first 1093
_journal_page_last 1099
_journal_paper_doi 10.1107/S205698902300909X
_journal_volume 79
_journal_year 2023
_chemical_formula_iupac '[Fe (N C S)2 (C6 H4 N2)2 (H2 O)2], 2C6 H4 N2'
_chemical_formula_moiety 'C14 H12 Fe N6 O2 S2, 2(C6 H4 N2)'
_chemical_formula_sum 'C26 H20 Fe N10 O2 S2'
_chemical_formula_weight 624.49
_chemical_name_systematic
;
Diaquabis(pyridine-3-carbonitrile)dithiocyanatoiron(II) pyridine-3-carbonitrile
monosolvate
;
_space_group_crystal_system triclinic
_space_group_IT_number 2
_space_group_name_Hall '-P 1'
_space_group_name_H-M_alt 'P -1'
_atom_sites_solution_hydrogens mixed
_atom_sites_solution_primary dual
_audit_creation_method
;
Olex2 1.3-ac4
(compiled 2020.11.27 svn.r5f609507 for Rigaku Oxford Diffraction, GUI svn.r6214)
;
_cell_angle_alpha 84.7650(10)
_cell_angle_beta 77.7870(10)
_cell_angle_gamma 70.8260(10)
_cell_formula_units_Z 1
_cell_length_a 8.10650(10)
_cell_length_b 8.28800(10)
_cell_length_c 11.4347(2)
_cell_measurement_reflns_used 25131
_cell_measurement_temperature 99.99(10)
_cell_measurement_theta_max 79.6570
_cell_measurement_theta_min 3.9450
_cell_volume 709.021(18)
_computing_cell_refinement
;
CrysAlisPro 1.171.42.100a (Rigaku OD, 2023)
;
_computing_data_collection
;
CrysAlisPro 1.171.42.100a (Rigaku OD, 2023)
;
_computing_data_reduction
;
CrysAlisPro 1.171.42.100a (Rigaku OD, 2023)
;
_computing_molecular_graphics
;
DIAMOND (Brandenburg & Putz, 1999)
;
_computing_publication_material
;
Publcif (Westrip, 2010)
;
_computing_structure_refinement
;
<i>SHELXL2016/6</i> (Sheldrick, 2015a)
;
_computing_structure_solution
;
<i>SHELXT2014/5</i> (Sheldrick, 2015b)
;
_diffrn_ambient_temperature 99.99(10)
_diffrn_detector 'Hybrid Pixel Array Detector'
_diffrn_detector_area_resol_mean 10.0000
_diffrn_measured_fraction_theta_full 0.995
_diffrn_measured_fraction_theta_max 0.968
_diffrn_measurement_device 'four-circle diffractometer'
_diffrn_measurement_device_type 'XtaLAB Synergy, Dualflex, HyPix'
_diffrn_measurement_method '\w scans'
_diffrn_radiation_monochromator mirror
_diffrn_radiation_probe x-ray
_diffrn_radiation_type 'Cu K\a'
_diffrn_radiation_wavelength 1.54184
_diffrn_reflns_av_R_equivalents 0.0219
_diffrn_reflns_av_unetI/netI 0.0089
_diffrn_reflns_limit_h_max 10
_diffrn_reflns_limit_h_min -10
_diffrn_reflns_limit_k_max 10
_diffrn_reflns_limit_k_min -10
_diffrn_reflns_limit_l_max 14
_diffrn_reflns_limit_l_min -11
_diffrn_reflns_number 29397
_diffrn_reflns_theta_full 67.684
_diffrn_reflns_theta_max 80.346
_diffrn_reflns_theta_min 3.957
_diffrn_source 'micro-focus sealed X-ray tube'
_exptl_absorpt_coefficient_mu 6.012
_exptl_absorpt_correction_T_max 1.00000
_exptl_absorpt_correction_T_min 0.72660
_exptl_absorpt_correction_type multi-scan
_exptl_absorpt_process_details
;
(CrysalisPro; Rigaku OD, 2023)
;
_exptl_crystal_colour yellow
_exptl_crystal_density_diffrn 1.463
_exptl_crystal_description block
_exptl_crystal_F_000 320
_exptl_crystal_size_max 0.11
_exptl_crystal_size_mid 0.10
_exptl_crystal_size_min 0.08
_refine_diff_density_max 0.287
_refine_diff_density_min -0.245
_refine_ls_extinction_coef 0.0036(4)
_refine_ls_extinction_expression Fc^*^=kFc[1+0.001xFc^2^\l^3^/sin(2\q)]^-1/4^
_refine_ls_extinction_method
;
SHELXL-2016/6 (Sheldrick 2016)
;
_refine_ls_goodness_of_fit_ref 1.146
_refine_ls_hydrogen_treatment mixed
_refine_ls_matrix_type full
_refine_ls_number_parameters 196
_refine_ls_number_reflns 2999
_refine_ls_number_restraints 0
_refine_ls_restrained_S_all 1.146
_refine_ls_R_factor_all 0.0215
_refine_ls_R_factor_gt 0.0215
_refine_ls_shift/su_max 0.001
_refine_ls_shift/su_mean 0.000
_refine_ls_structure_factor_coef Fsqd
_refine_ls_weighting_details 'w=1/[\s^2^(Fo^2^)+(0.0302P)^2^+0.2457P] where P=(Fo^2^+2Fc^2^)/3'
_refine_ls_weighting_scheme calc
_refine_ls_wR_factor_gt 0.0600
_refine_ls_wR_factor_ref 0.0600
_reflns_number_gt 2999
_reflns_number_total 2999
_reflns_threshold_expression 'I > 2\s(I)'
_cod_data_source_file hb8079sup1.cif
_cod_data_source_block 2
_cod_depositor_comments 'Adding full bibliography for 2022929--2022930.cif.'
_cod_database_code 2022930
_cod_database_fobs_code 2022930
_shelx_space_group_comment
;
The symmetry employed for this shelxl refinement is uniquely defined
by the following loop, which should always be used as a source of
symmetry information in preference to the above space-group names.
They are only intended as comments.
;

loop_
_space_group_symop_operation_xyz
'x, y, z'
'-x, -y, -z'

loop_
_atom_site_type_symbol
_atom_site_label
_atom_site_fract_x
_atom_site_fract_y
_atom_site_fract_z
_atom_site_U_iso_or_equiv
_atom_site_adp_type
_atom_site_calc_flag
_atom_site_occupancy
_atom_site_disorder_assembly
_atom_site_disorder_group
Fe Fe1 0.500000 0.500000 0.500000 0.01216(8) Uani d 1 . .
N N1 0.23749(14) 0.50517(14) 0.58058(10) 0.0175(2) Uani d 1 . .
C C1 0.10930(16) 0.48617(15) 0.64015(11) 0.0145(2) Uani d 1 . .
S S1 -0.06651(4) 0.45890(4) 0.72985(3) 0.01772(9) Uani d 1 . .
O O1 0.58744(12) 0.38660(11) 0.65983(8) 0.01684(18) Uani d 1 . .
N N11 0.55002(13) 0.24567(12) 0.42347(9) 0.0137(2) Uani d 1 . .
C C11 0.41230(15) 0.20838(15) 0.39913(10) 0.0144(2) Uani d 1 . .
H H11 0.295430 0.284514 0.423936 0.017 Uiso calc 1 . .
C C12 0.43436(16) 0.06162(15) 0.33861(11) 0.0151(2) Uani d 1 . .
C C13 0.60473(17) -0.05288(15) 0.30294(11) 0.0179(2) Uani d 1 . .
H H13 0.622799 -0.154127 0.262362 0.022 Uiso calc 1 . .
C C14 0.74656(16) -0.01402(16) 0.32865(12) 0.0183(2) Uani d 1 . .
H H14 0.864668 -0.088837 0.306060 0.022 Uiso calc 1 . .
C C15 0.71430(16) 0.13553(15) 0.38781(11) 0.0163(2) Uani d 1 . .
H H15 0.812998 0.161414 0.403931 0.020 Uiso calc 1 . .
C C16 0.27896(17) 0.03358(16) 0.31361(12) 0.0195(3) Uani d 1 . .
N N12 0.15470(16) 0.01357(16) 0.29369(12) 0.0292(3) Uani d 1 . .
N N21 0.40361(14) 0.59653(13) 0.85071(9) 0.0177(2) Uani d 1 . .
C C21 0.22852(17) 0.62145(16) 0.88138(11) 0.0176(2) Uani d 1 . .
H H21 0.176535 0.564393 0.838477 0.021 Uiso calc 1 . .
C C22 0.11976(16) 0.72784(15) 0.97378(11) 0.0160(2) Uani d 1 . .
C C23 0.19423(17) 0.81232(16) 1.03776(11) 0.0177(2) Uani d 1 . .
H H23 0.122870 0.885180 1.101462 0.021 Uiso calc 1 . .
C C24 0.37532(17) 0.78663(16) 1.00549(12) 0.0190(3) Uani d 1 . .
H H24 0.430907 0.842236 1.046636 0.023 Uiso calc 1 . .
C C25 0.47433(16) 0.67873(16) 0.91238(11) 0.0177(2) Uani d 1 . .
H H25 0.598501 0.661992 0.891042 0.021 Uiso calc 1 . .
C C26 -0.06797(17) 0.74885(16) 1.00254(11) 0.0191(3) Uani d 1 . .
N N22 -0.21762(15) 0.76797(16) 1.02557(11) 0.0256(3) Uani d 1 . .
H H1A 0.531(3) 0.450(3) 0.724(2) 0.045(6) Uiso d 1 . .
H H1B 0.693(3) 0.369(3) 0.6554(18) 0.042(6) Uiso d 1 . .

loop_
_atom_site_aniso_label
_atom_site_aniso_U_11
_atom_site_aniso_U_22
_atom_site_aniso_U_33
_atom_site_aniso_U_12
_atom_site_aniso_U_13
_atom_site_aniso_U_23
Fe1 0.01011(13) 0.01477(14) 0.01245(14) -0.00513(10) -0.00059(9) -0.00395(9)
N1 0.0134(5) 0.0216(5) 0.0188(5) -0.0079(4) 0.0004(4) -0.0065(4)
C1 0.0146(5) 0.0146(5) 0.0155(6) -0.0034(4) -0.0054(4) -0.0043(4)
S1 0.01226(14) 0.02427(16) 0.01741(16) -0.00805(11) -0.00037(10) -0.00184(11)
O1 0.0146(4) 0.0193(4) 0.0166(4) -0.0046(3) -0.0025(3) -0.0045(3)
N11 0.0132(5) 0.0148(5) 0.0131(5) -0.0048(4) -0.0013(4) -0.0020(4)
C11 0.0134(5) 0.0162(5) 0.0137(6) -0.0048(4) -0.0023(4) -0.0018(4)
C12 0.0159(6) 0.0173(5) 0.0141(6) -0.0077(5) -0.0025(4) -0.0018(4)
C13 0.0188(6) 0.0160(6) 0.0190(6) -0.0064(5) -0.0004(5) -0.0046(5)
C14 0.0141(5) 0.0161(6) 0.0223(6) -0.0029(4) 0.0000(5) -0.0038(5)
C15 0.0132(5) 0.0192(6) 0.0172(6) -0.0066(5) -0.0019(4) -0.0013(5)
C16 0.0188(6) 0.0182(6) 0.0217(6) -0.0058(5) -0.0019(5) -0.0074(5)
N12 0.0209(6) 0.0302(6) 0.0397(7) -0.0088(5) -0.0059(5) -0.0151(5)
N21 0.0180(5) 0.0207(5) 0.0139(5) -0.0057(4) -0.0024(4) -0.0019(4)
C21 0.0191(6) 0.0207(6) 0.0153(6) -0.0084(5) -0.0041(5) -0.0019(5)
C22 0.0152(6) 0.0189(6) 0.0152(6) -0.0073(5) -0.0034(4) 0.0005(4)
C23 0.0181(6) 0.0193(6) 0.0162(6) -0.0068(5) -0.0015(5) -0.0040(5)
C24 0.0183(6) 0.0225(6) 0.0194(6) -0.0097(5) -0.0045(5) -0.0029(5)
C25 0.0147(5) 0.0213(6) 0.0172(6) -0.0066(5) -0.0026(4) 0.0006(5)
C26 0.0198(6) 0.0216(6) 0.0180(6) -0.0084(5) -0.0037(5) -0.0031(5)
N22 0.0188(6) 0.0314(6) 0.0290(6) -0.0103(5) -0.0041(5) -0.0055(5)

loop_
_atom_type_symbol
_atom_type_description
_atom_type_scat_dispersion_real
_atom_type_scat_dispersion_imag
_atom_type_scat_source
C C 0.0181 0.0091 'International Tables Vol C Tables 4.2.6.8 and 6.1.1.4'
H H 0.0000 0.0000 'International Tables Vol C Tables 4.2.6.8 and 6.1.1.4'
Fe Fe -1.1336 3.1974 'International Tables Vol C Tables 4.2.6.8 and 6.1.1.4'
N N 0.0311 0.0180 'International Tables Vol C Tables 4.2.6.8 and 6.1.1.4'
O O 0.0492 0.0322 'International Tables Vol C Tables 4.2.6.8 and 6.1.1.4'
S S 0.3331 0.5567 'International Tables Vol C Tables 4.2.6.8 and 6.1.1.4'

loop_
_geom_angle_atom_site_label_1
_geom_angle_atom_site_label_2
_geom_angle_atom_site_label_3
_geom_angle_site_symmetry_1
_geom_angle_site_symmetry_3
_geom_angle
_geom_angle_publ_flag
N1 Fe1 N1 2_666 . 180.0 n
N1 Fe1 O1 . . 89.42(4) y
N1 Fe1 O1 2_666 . 90.58(4) y
N1 Fe1 O1 . 2_666 90.58(4) ?
N1 Fe1 O1 2_666 2_666 89.42(4) ?
N1 Fe1 N11 . . 89.86(4) y
N1 Fe1 N11 2_666 . 90.14(4) y
N1 Fe1 N11 2_666 2_666 89.86(4) ?
N1 Fe1 N11 . 2_666 90.14(4) ?
O1 Fe1 O1 2_666 . 180.0 n
O1 Fe1 N11 2_666 . 87.62(3) y
O1 Fe1 N11 2_666 2_666 92.38(3) ?
O1 Fe1 N11 . . 92.38(3) y
O1 Fe1 N11 . 2_666 87.62(3) ?
N11 Fe1 N11 . 2_666 180.0 n
Fe1 N1 C1 . . 167.09(10) y
N1 C1 S1 . . 177.12(11) ?
Fe1 O1 H1A . . 113.2(14) ?
Fe1 O1 H1B . . 112.3(14) ?
H1A O1 H1B . . 106.9(19) ?
C11 N11 Fe1 . . 118.64(8) ?
C11 N11 C15 . . 117.74(10) ?
C15 N11 Fe1 . . 123.18(8) ?
N11 C11 H11 . . 118.8 ?
N11 C11 C12 . . 122.34(11) ?
C12 C11 H11 . . 118.8 ?
C11 C12 C16 . . 118.64(11) ?
C13 C12 C11 . . 119.66(11) ?
C13 C12 C16 . . 121.70(11) ?
C12 C13 H13 . . 121.1 ?
C14 C13 C12 . . 117.77(11) ?
C14 C13 H13 . . 121.1 ?
C13 C14 H14 . . 120.4 ?
C13 C14 C15 . . 119.26(11) ?
C15 C14 H14 . . 120.4 ?
N11 C15 C14 . . 123.23(11) ?
N11 C15 H15 . . 118.4 ?
C14 C15 H15 . . 118.4 ?
N12 C16 C12 . . 179.12(14) ?
C21 N21 C25 . . 117.81(11) ?
N21 C21 H21 . . 118.8 ?
N21 C21 C22 . . 122.43(11) ?
C22 C21 H21 . . 118.8 ?
C21 C22 C23 . . 119.45(11) ?
C21 C22 C26 . . 119.67(11) ?
C23 C22 C26 . . 120.87(11) ?
C22 C23 H23 . . 121.0 ?
C24 C23 C22 . . 117.93(12) ?
C24 C23 H23 . . 121.0 ?
C23 C24 H24 . . 120.5 ?
C23 C24 C25 . . 119.07(11) ?
C25 C24 H24 . . 120.5 ?
N21 C25 C24 . . 123.30(11) ?
N21 C25 H25 . . 118.3 ?
C24 C25 H25 . . 118.3 ?
N22 C26 C22 . . 179.03(14) ?

loop_
_geom_bond_atom_site_label_1
_geom_bond_atom_site_label_2
_geom_bond_site_symmetry_2
_geom_bond_distance
_geom_bond_publ_flag
Fe1 N1 2_666 2.1207(10) ?
Fe1 N1 . 2.1207(10) y
Fe1 O1 2_666 2.1267(9) ?
Fe1 O1 . 2.1267(9) y
Fe1 N11 . 2.2358(10) y
Fe1 N11 2_666 2.2358(10) ?
N1 C1 . 1.1649(17) ?
C1 S1 . 1.6387(12) ?
O1 H1A . 0.89(2) ?
O1 H1B . 0.81(2) ?
N11 C11 . 1.3390(15) ?
N11 C15 . 1.3463(15) ?
C11 H11 . 0.9500 ?
C11 C12 . 1.3960(16) ?
C12 C13 . 1.3949(17) ?
C12 C16 . 1.4421(17) ?
C13 H13 . 0.9500 ?
C13 C14 . 1.3841(17) ?
C14 H14 . 0.9500 ?
C14 C15 . 1.3883(17) ?
C15 H15 . 0.9500 ?
C16 N12 . 1.1435(18) ?
N21 C21 . 1.3380(16) ?
N21 C25 . 1.3436(16) ?
C21 H21 . 0.9500 ?
C21 C22 . 1.3916(18) ?
C22 C23 . 1.3956(17) ?
C22 C26 . 1.4419(17) ?
C23 H23 . 0.9500 ?
C23 C24 . 1.3844(17) ?
C24 H24 . 0.9500 ?
C24 C25 . 1.3850(18) ?
C25 H25 . 0.9500 ?
C26 N22 . 1.1456(17) ?

loop_
_geom_hbond_atom_site_label_D
_geom_hbond_atom_site_label_H
_geom_hbond_atom_site_label_A
_geom_hbond_site_symmetry_A
_geom_hbond_distance_DH
_geom_hbond_distance_HA
_geom_hbond_distance_DA
_geom_hbond_angle_DHA
O1 H1A N21 . 0.89(2) 1.88(2) 2.7615(14) 175(2)
O1 H1B S1 1_655 0.81(2) 2.62(2) 3.3184(9) 145.7(18)
C11 H11 N1 . 0.95 2.54 3.1243(16) 120
C11 H11 S1 2_566 0.95 3.03 3.6833(12) 128
C14 H14 S1 2_656 0.95 2.98 3.7688(13) 141
C15 H15 N1 2_666 0.95 2.67 3.1894(16) 115
C21 H21 S1 . 0.95 2.92 3.8513(13) 165
C24 H24 N22 1_655 0.95 2.67 3.3082(17) 125
C25 H25 S1 1_655 0.95 3.01 3.8056(13) 142

loop_
_geom_torsion_atom_site_label_1
_geom_torsion_atom_site_label_2
_geom_torsion_atom_site_label_3
_geom_torsion_atom_site_label_4
_geom_torsion_site_symmetry_1
_geom_torsion_site_symmetry_2
_geom_torsion_site_symmetry_3
_geom_torsion_site_symmetry_4
_geom_torsion
_geom_torsion_publ_flag
Fe1 N11 C11 C12 . . . . 172.36(9) ?
Fe1 N11 C15 C14 . . . . -172.87(9) ?
N11 C11 C12 C13 . . . . 0.88(18) ?
N11 C11 C12 C16 . . . . -178.52(11) ?
C11 N11 C15 C14 . . . . -0.63(18) ?
C11 C12 C13 C14 . . . . -0.64(18) ?
C12 C13 C14 C15 . . . . -0.17(18) ?
C13 C14 C15 N11 . . . . 0.84(19) ?
C15 N11 C11 C12 . . . . -0.24(17) ?
C16 C12 C13 C14 . . . . 178.74(12) ?
N21 C21 C22 C23 . . . . -0.10(19) ?
N21 C21 C22 C26 . . . . -179.84(11) ?
C21 N21 C25 C24 . . . . 0.17(18) ?
C21 C22 C23 C24 . . . . 0.31(18) ?
C22 C23 C24 C25 . . . . -0.28(19) ?
C23 C24 C25 N21 . . . . 0.04(19) ?
C25 N21 C21 C22 . . . . -0.14(18) ?
C26 C22 C23 C24 . . . . -179.96(12) ?
